data_2021730
loop_
_publ_author_name
'Pawledzio, Sylwia'
'Trzybi\'nski, Damian'
'Wo\'zniak, Krzysztof'

_publ_section_title
;
 Crystal structure and energetic features of the cocrystal of
 carbamazepine with 3,5-dinitrobenzoic acid
;
_journal_coeditor_code YF3179
_journal_issue 8
_journal_name_full 'Acta Crystallographica Section C'
_journal_page_first
;
;
_journal_paper_doi 10.1107/S2053229619009896
_journal_volume 75
_journal_year 2019
_chemical_formula_iupac 'C15 H12 N2 O, C7 H4 N2 O6'
_chemical_formula_moiety 'C15 H12 N2 O, C7 H4 N2 O6'
_chemical_formula_sum 'C22 H16 N4 O7'
_chemical_formula_weight 448.39
_chemical_name_common
;
Carbamazepine--3,5-dinitrobenzoic acid (1/1)
;
_chemical_name_systematic '5<i>H</i>-Dibenzo[<i>b</i>,<i>f</i>]azepine-5-carboxamide--3,5-dinitrobenzoic acid (1/1)'
_space_group_crystal_system monoclinic
_space_group_IT_number 14
_space_group_name_Hall '-P 2ybc'
_space_group_name_H-M_alt 'P 1 21/c 1'
_symmetry_space_group_name_Hall '-P 2ybc'
_symmetry_space_group_name_H-M 'P 1 21/c 1'
_atom_sites_solution_hydrogens mixed
_atom_sites_solution_primary dual
_cell_angle_alpha 90
_cell_angle_beta 96.456(3)
_cell_angle_gamma 90
_cell_formula_units_Z 4
_cell_length_a 10.7545(3)
_cell_length_b 6.47168(18)
_cell_length_c 30.0313(9)
_cell_measurement_reflns_used 13769
_cell_measurement_temperature 294.76(10)
_cell_measurement_theta_max 32.1300
_cell_measurement_theta_min 2.5230
_cell_volume 2076.91(10)
_computing_cell_refinement
;
CrysAlis PRO (Agilent, 2014)
;
_computing_data_collection
;
CrysAlis PRO (Agilent, 2014)
;
_computing_data_reduction
;
CrysAlis PRO (Agilent, 2014)
;
_computing_molecular_graphics
;
OLEX2 (Dolomanov <i>et al.</i>,  2009) and <i>Mercury</i>
(Macrae <i>et al.</i>, 2008)
;
_computing_publication_material
;
OLEX2 (Dolomanov <i>et al.</i>,  2009), <i>PLATON</i> (Spek,
2009) and
<i>CrystalExplorer17</i> (Turner <i>et al.</i>, 2017)
;
_computing_structure_refinement
;
SHELXL (Sheldrick, 2015b)
;
_computing_structure_solution
;
SHELXT (Sheldrick, 2015a)
;
_diffrn_ambient_temperature 294.76(10)
_diffrn_detector 'CCD plate'
_diffrn_detector_area_resol_mean 8.0013
_diffrn_measured_fraction_theta_full 0.998
_diffrn_measured_fraction_theta_max 0.949
_diffrn_measurement_device 'four-circle diffractometer'
_diffrn_measurement_device_type 'Agilent SuperNova Dual Source diffractometer with an Eos detector'
_diffrn_measurement_method '\w scans'
_diffrn_radiation_monochromator mirror
_diffrn_radiation_probe x-ray
_diffrn_radiation_type MoK\a
_diffrn_radiation_wavelength 0.71073
_diffrn_reflns_av_R_equivalents 0.0293
_diffrn_reflns_av_unetI/netI 0.0223
_diffrn_reflns_limit_h_max 15
_diffrn_reflns_limit_h_min -16
_diffrn_reflns_limit_k_max 9
_diffrn_reflns_limit_k_min -9
_diffrn_reflns_limit_l_max 44
_diffrn_reflns_limit_l_min -42
_diffrn_reflns_number 37711
_diffrn_reflns_theta_full 25.242
_diffrn_reflns_theta_max 32.346
_diffrn_reflns_theta_min 3.150
_diffrn_source 'SuperNova (Mo) X-ray Source'
_exptl_absorpt_coefficient_mu 0.110
_exptl_absorpt_correction_T_max 0.991
_exptl_absorpt_correction_T_min 0.969
_exptl_absorpt_correction_type gaussian
_exptl_absorpt_process_details
;
(CrysAlis PRO; Agilent, 2014)
;
_exptl_crystal_colour 'clear yellowish colourless'
_exptl_crystal_density_diffrn 1.434
_exptl_crystal_description ' '
_exptl_crystal_F_000 928
_exptl_crystal_size_max 0.5019
_exptl_crystal_size_mid 0.199
_exptl_crystal_size_min 0.1165
_refine_diff_density_max 0.418
_refine_diff_density_min -0.348
_refine_ls_extinction_method none
_refine_ls_goodness_of_fit_ref 1.035
_refine_ls_hydrogen_treatment mixed
_refine_ls_matrix_type full
_refine_ls_number_parameters 310
_refine_ls_number_reflns 7052
_refine_ls_number_restraints 3
_refine_ls_restrained_S_all 1.036
_refine_ls_R_factor_all 0.0502
_refine_ls_R_factor_gt 0.0414
_refine_ls_shift/su_max 0.001
_refine_ls_shift/su_mean 0.000
_refine_ls_structure_factor_coef Fsqd
_refine_ls_weighting_details 'w=1/[\s^2^(Fo^2^)+(0.0494P)^2^+0.8471P] where P=(Fo^2^+2Fc^2^)/3'
_refine_ls_weighting_scheme calc
_refine_ls_wR_factor_gt 0.1061
_refine_ls_wR_factor_ref 0.1119
_reflns_number_gt 5960
_reflns_number_total 7052
_reflns_threshold_expression 'I > 2\s(I)'
_cod_data_source_file yf3179sup1.cif
_cod_data_source_block I
_cod_original_cell_volume 2076.92(11)
_cod_database_code 2021730
_shelx_space_group_comment
;
The symmetry employed for this shelxl refinement is uniquely defined
by the following loop, which should always be used as a source of
symmetry information in preference to the above space-group names.
They are only intended as comments.
;
_shelx_estimated_absorpt_t_min 0.947
_shelx_estimated_absorpt_t_max 0.987

loop_
_space_group_symop_operation_xyz
'x, y, z'
'-x, y+1/2, -z+1/2'
'-x, -y, -z'
'x, -y-1/2, z-1/2'

loop_
_atom_site_type_symbol
_atom_site_label
_atom_site_fract_x
_atom_site_fract_y
_atom_site_fract_z
_atom_site_U_iso_or_equiv
_atom_site_adp_type
_atom_site_calc_flag
_atom_site_occupancy
O O17 0.10440(6) 0.02924(12) 0.35591(2) 0.01730(14) Uani d 1
N N1 0.28829(7) 0.08894(14) 0.32812(3) 0.01593(15) Uani d 1
N N18 0.28560(8) -0.04098(15) 0.39997(3) 0.01876(17) Uani d 1
C C2 0.22537(8) 0.12375(15) 0.28401(3) 0.01481(17) Uani d 1
C C3 0.15547(9) 0.30246(16) 0.27508(3) 0.01695(18) Uani d 1
H H3 0.153755 0.403736 0.296973 0.020 Uiso calc 1
C C4 0.08803(9) 0.32883(16) 0.23313(3) 0.01816(18) Uani d 1
H H4 0.041591 0.448572 0.226778 0.022 Uiso calc 1
C C5 0.09024(9) 0.17564(17) 0.20072(3) 0.01933(19) Uani d 1
H H5 0.043938 0.191990 0.172869 0.023 Uiso calc 1
C C6 0.16117(10) -0.00108(16) 0.20980(3) 0.01977(19) Uani d 1
H H6 0.161717 -0.102545 0.187898 0.024 Uiso calc 1
C C7 0.23238(9) -0.02988(16) 0.25154(3) 0.01728(18) Uani d 1
C C8 0.30825(11) -0.21648(17) 0.25925(4) 0.0241(2) Uani d 1
H H8 0.278834 -0.333070 0.243298 0.029 Uiso calc 1
C C9 0.41549(12) -0.24077(19) 0.28657(4) 0.0272(2) Uani d 1
H H9 0.450827 -0.372070 0.287437 0.033 Uiso calc 1
C C10 0.48255(10) -0.08454(19) 0.31497(4) 0.0241(2) Uani d 1
C C11 0.61353(11) -0.0958(2) 0.32451(4) 0.0336(3) Uani d 1
H H11 0.656127 -0.206915 0.313729 0.040 Uiso calc 1
C C12 0.67987(11) 0.0544(3) 0.34952(4) 0.0386(4) Uani d 1
H H12 0.766345 0.043295 0.355524 0.046 Uiso calc 1
C C13 0.61860(11) 0.2220(3) 0.36581(4) 0.0360(3) Uani d 1
H H13 0.664077 0.324238 0.382172 0.043 Uiso calc 1
C C14 0.48866(10) 0.2370(2) 0.35761(4) 0.0261(2) Uani d 1
H H14 0.446905 0.349052 0.368370 0.031 Uiso calc 1
C C15 0.42232(9) 0.08219(17) 0.33314(3) 0.01948(19) Uani d 1
C C16 0.22185(9) 0.02271(15) 0.36142(3) 0.01433(16) Uani d 1
O O26 0.48023(9) -0.26301(19) 0.50061(4) 0.0435(3) Uani d 1
O O27 0.52666(9) -0.2631(2) 0.43212(3) 0.0472(3) Uani d 1
O O29 0.81208(9) -0.48446(13) 0.61477(3) 0.02671(18) Uani d 1
O O30 1.00582(8) -0.43955(13) 0.60251(3) 0.02557(17) Uani d 1
O O32 1.11081(7) -0.18870(11) 0.45930(2) 0.01769(14) Uani d 1
O O33 0.95548(7) -0.07446(12) 0.40894(2) 0.01860(14) Uani d 1
N N25 0.55571(9) -0.26580(19) 0.47285(4) 0.0318(2) Uani d 1
N N28 0.89281(9) -0.43074(13) 0.59133(3) 0.02014(17) Uani d 1
C C19 0.68964(10) -0.27536(18) 0.48902(4) 0.0220(2) Uani d 1
C C20 0.77467(10) -0.21567(16) 0.46003(3) 0.01936(19) Uani d 1
H H20 0.747784 -0.171036 0.431113 0.023 Uiso calc 1
C C21 0.90158(9) -0.22456(15) 0.47554(3) 0.01550(17) Uani d 1
C C22 0.94029(9) -0.29444(14) 0.51878(3) 0.01598(17) Uani d 1
H H22 1.024961 -0.301556 0.529183 0.019 Uiso calc 1
C C23 0.85085(10) -0.35304(15) 0.54597(3) 0.01766(18) Uani d 1
C C24 0.72394(10) -0.34432(17) 0.53230(3) 0.0214(2) Uani d 1
H H24 0.664876 -0.382617 0.551115 0.026 Uiso calc 1
C C31 0.99973(9) -0.16011(14) 0.44667(3) 0.01486(16) Uani d 1
H H18A 0.2430(12) -0.095(2) 0.4199(4) 0.022(3) Uiso d 1
H H18B 0.3640(9) -0.071(2) 0.4010(5) 0.028(4) Uiso d 1
H H33 1.0109(15) -0.041(3) 0.3924(6) 0.059(6) Uiso d 1

loop_
_atom_site_aniso_label
_atom_site_aniso_U_11
_atom_site_aniso_U_22
_atom_site_aniso_U_33
_atom_site_aniso_U_12
_atom_site_aniso_U_13
_atom_site_aniso_U_23
O17 0.0133(3) 0.0228(3) 0.0160(3) 0.0006(3) 0.0027(2) 0.0024(3)
N1 0.0121(3) 0.0226(4) 0.0132(3) 0.0014(3) 0.0019(3) 0.0012(3)
N18 0.0149(4) 0.0255(4) 0.0158(4) 0.0011(3) 0.0014(3) 0.0051(3)
C2 0.0128(4) 0.0192(4) 0.0126(4) -0.0004(3) 0.0024(3) 0.0002(3)
C3 0.0160(4) 0.0200(4) 0.0150(4) 0.0012(3) 0.0025(3) -0.0010(3)
C4 0.0156(4) 0.0222(5) 0.0167(4) 0.0019(3) 0.0018(3) 0.0025(3)
C5 0.0177(4) 0.0265(5) 0.0135(4) -0.0035(4) 0.0009(3) 0.0019(3)
C6 0.0236(5) 0.0214(5) 0.0148(4) -0.0033(4) 0.0043(3) -0.0031(3)
C7 0.0190(4) 0.0181(4) 0.0155(4) -0.0005(3) 0.0053(3) 0.0001(3)
C8 0.0335(6) 0.0190(5) 0.0210(5) 0.0045(4) 0.0087(4) 0.0002(4)
C9 0.0324(6) 0.0249(5) 0.0261(5) 0.0126(4) 0.0115(4) 0.0064(4)
C10 0.0190(5) 0.0330(6) 0.0215(5) 0.0086(4) 0.0072(4) 0.0119(4)
C11 0.0195(5) 0.0532(8) 0.0299(6) 0.0145(5) 0.0102(4) 0.0215(5)
C12 0.0139(5) 0.0700(10) 0.0319(6) 0.0025(5) 0.0024(4) 0.0277(6)
C13 0.0205(5) 0.0596(9) 0.0264(6) -0.0125(5) -0.0037(4) 0.0150(6)
C14 0.0193(5) 0.0376(6) 0.0206(5) -0.0057(4) -0.0008(4) 0.0059(4)
C15 0.0130(4) 0.0291(5) 0.0166(4) 0.0015(4) 0.0025(3) 0.0070(4)
C16 0.0148(4) 0.0144(4) 0.0138(4) 0.0006(3) 0.0020(3) -0.0010(3)
O26 0.0224(4) 0.0604(7) 0.0506(6) 0.0068(4) 0.0171(4) 0.0166(5)
O27 0.0216(4) 0.0818(9) 0.0371(5) 0.0051(5) -0.0017(4) 0.0222(5)
O29 0.0416(5) 0.0233(4) 0.0171(3) -0.0024(3) 0.0114(3) 0.0012(3)
O30 0.0329(4) 0.0250(4) 0.0180(3) 0.0046(3) -0.0009(3) 0.0010(3)
O32 0.0167(3) 0.0186(3) 0.0176(3) 0.0005(3) 0.0014(2) 0.0011(2)
O33 0.0170(3) 0.0243(4) 0.0147(3) 0.0008(3) 0.0028(2) 0.0046(3)
N25 0.0184(4) 0.0414(6) 0.0362(5) 0.0043(4) 0.0065(4) 0.0150(5)
N28 0.0326(5) 0.0148(4) 0.0135(4) 0.0025(3) 0.0048(3) -0.0006(3)
C19 0.0168(4) 0.0256(5) 0.0241(5) 0.0036(4) 0.0046(4) 0.0065(4)
C20 0.0188(4) 0.0218(5) 0.0178(4) 0.0031(4) 0.0034(3) 0.0047(3)
C21 0.0180(4) 0.0143(4) 0.0146(4) 0.0011(3) 0.0038(3) 0.0002(3)
C22 0.0198(4) 0.0133(4) 0.0149(4) 0.0018(3) 0.0023(3) -0.0015(3)
C23 0.0255(5) 0.0147(4) 0.0133(4) 0.0029(4) 0.0041(3) 0.0009(3)
C24 0.0236(5) 0.0205(5) 0.0214(5) 0.0029(4) 0.0089(4) 0.0040(4)
C31 0.0176(4) 0.0134(4) 0.0136(4) 0.0002(3) 0.0024(3) -0.0010(3)

loop_
_atom_type_symbol
_atom_type_description
_atom_type_scat_dispersion_real
_atom_type_scat_dispersion_imag
_atom_type_scat_source
C C 0.0033 0.0016 'International Tables Vol C Tables 4.2.6.8 and 6.1.1.4'
H H 0.0000 0.0000 'International Tables Vol C Tables 4.2.6.8 and 6.1.1.4'
N N 0.0061 0.0033 'International Tables Vol C Tables 4.2.6.8 and 6.1.1.4'
O O 0.0106 0.0060 'International Tables Vol C Tables 4.2.6.8 and 6.1.1.4'

loop_
_exptl_crystal_face_index_h
_exptl_crystal_face_index_k
_exptl_crystal_face_index_l
_exptl_crystal_face_perp_dist
11 -4 20 0.0735
-9 5 -21 0.1138
11 -5 16 0.0699
-15 2 10 0.1808
-15 1 13 0.1920
14 -3 -3 0.1723
-5 7 -19 0.1130
-1 8 -24 0.1262
-1 9 -12 0.1054
-15 1 15 0.1969
8 -8 3 0.0555
1 9 -3 0.0919
3 9 7 0.0968
-14 3 16 0.1929
2 -9 -11 0.0171
1 -8 -19 0.0322
5 6 26 0.0840
-14 -3 -4 0.1368
0 -6 -30 0.0624
0 -2 -41 0.1058
-10 -1 -27 0.0712
1 -9 10 0.0596
6 -8 8 0.0425
1 8 -17 0.1197
1 -9 -2 0.0151
-3 -8 -14 0.0148
9 7 7 0.1449

loop_
_geom_angle_atom_site_label_1
_geom_angle_atom_site_label_2
_geom_angle_atom_site_label_3
_geom_angle
C15 N1 C2 117.77(7)
C16 N1 C2 119.67(8)
C16 N1 C15 121.18(8)
C16 N18 H18A 117.5(9)
C16 N18 H18B 120.2(10)
H18A N18 H18B 118.3(14)
C3 C2 N1 119.83(8)
C3 C2 C7 121.81(9)
C7 C2 N1 118.31(9)
C2 C3 H3 120.2
C2 C3 C4 119.51(9)
C4 C3 H3 120.2
C3 C4 H4 120.1
C5 C4 C3 119.85(9)
C5 C4 H4 120.1
C4 C5 H5 119.9
C6 C5 C4 120.19(9)
C6 C5 H5 119.9
C5 C6 H6 119.4
C5 C6 C7 121.20(9)
C7 C6 H6 119.4
C2 C7 C6 117.39(9)
C2 C7 C8 123.32(9)
C6 C7 C8 119.29(9)
C7 C8 H8 115.9
C9 C8 C7 128.13(11)
C9 C8 H8 115.9
C8 C9 H9 116.3
C8 C9 C10 127.42(10)
C10 C9 H9 116.3
C11 C10 C9 120.03(11)
C15 C10 C9 122.79(10)
C15 C10 C11 117.18(12)
C10 C11 H11 119.3
C12 C11 C10 121.30(13)
C12 C11 H11 119.3
C11 C12 H12 119.8
C11 C12 C13 120.45(11)
C13 C12 H12 119.8
C12 C13 H13 120.0
C12 C13 C14 119.91(13)
C14 C13 H13 120.0
C13 C14 H14 120.4
C15 C14 C13 119.16(12)
C15 C14 H14 120.4
C10 C15 N1 119.10(10)
C14 C15 N1 118.93(10)
C14 C15 C10 121.91(10)
O17 C16 N1 119.72(8)
O17 C16 N18 122.17(9)
N18 C16 N1 118.07(8)
C31 O33 H33 114.1(14)
O26 N25 O27 124.24(11)
O26 N25 C19 118.36(11)
O27 N25 C19 117.40(10)
O29 N28 C23 117.62(9)
O30 N28 O29 124.99(9)
O30 N28 C23 117.39(9)
C20 C19 N25 118.18(9)
C24 C19 N25 118.16(10)
C24 C19 C20 123.66(10)
C19 C20 H20 121.0
C19 C20 C21 117.99(9)
C21 C20 H20 121.0
C20 C21 C22 120.25(9)
C20 C21 C31 121.50(8)
C22 C21 C31 118.24(9)
C21 C22 H22 120.5
C23 C22 C21 118.97(9)
C23 C22 H22 120.5
C22 C23 N28 118.56(9)
C24 C23 N28 118.54(9)
C24 C23 C22 122.89(9)
C19 C24 H24 121.9
C23 C24 C19 116.24(9)
C23 C24 H24 121.9
O32 C31 O33 125.55(9)
O32 C31 C21 120.28(8)
O33 C31 C21 114.17(8)

loop_
_geom_bond_atom_site_label_1
_geom_bond_atom_site_label_2
_geom_bond_distance
O17 C16 1.2560(11)
N1 C2 1.4359(12)
N1 C15 1.4330(12)
N1 C16 1.3619(12)
N18 C16 1.3424(12)
N18 H18A 0.868(8)
N18 H18B 0.862(9)
C2 C3 1.3890(14)
C2 C7 1.4004(13)
C3 H3 0.9300
C3 C4 1.3917(13)
C4 H4 0.9300
C4 C5 1.3915(15)
C5 H5 0.9300
C5 C6 1.3848(15)
C6 H6 0.9300
C6 C7 1.4060(14)
C7 C8 1.4612(15)
C8 H8 0.9300
C8 C9 1.3472(17)
C9 H9 0.9300
C9 C10 1.4599(18)
C10 C11 1.4074(15)
C10 C15 1.4004(16)
C11 H11 0.9300
C11 C12 1.378(2)
C12 H12 0.9300
C12 C13 1.386(2)
C13 H13 0.9300
C13 C14 1.3948(16)
C14 H14 0.9300
C14 C15 1.3908(16)
O26 N25 1.2273(14)
O27 N25 1.2282(15)
O29 N28 1.2277(12)
O30 N28 1.2253(12)
O32 C31 1.2261(12)
O33 C31 1.3025(11)
O33 H33 0.846(9)
N25 C19 1.4687(14)
N28 C23 1.4747(12)
C19 C20 1.3864(14)
C19 C24 1.3845(14)
C20 H20 0.9300
C20 C21 1.3928(14)
C21 C22 1.3937(13)
C21 C31 1.4986(13)
C22 H22 0.9300
C22 C23 1.3829(14)
C23 C24 1.3814(15)
C24 H24 0.9300

loop_
_geom_torsion_atom_site_label_1
_geom_torsion_atom_site_label_2
_geom_torsion_atom_site_label_3
_geom_torsion_atom_site_label_4
_geom_torsion
N1 C2 C3 C4 -175.76(9)
N1 C2 C7 C6 174.50(9)
N1 C2 C7 C8 -4.88(14)
C2 N1 C15 C10 -69.20(12)
C2 N1 C15 C14 113.56(11)
C2 N1 C16 O17 -13.22(14)
C2 N1 C16 N18 169.14(9)
C2 C3 C4 C5 0.58(15)
C2 C7 C8 C9 -29.72(17)
C3 C2 C7 C6 -2.75(14)
C3 C2 C7 C8 177.87(10)
C3 C4 C5 C6 -1.21(15)
C4 C5 C6 C7 -0.17(15)
C5 C6 C7 C2 2.10(15)
C5 C6 C7 C8 -178.49(10)
C6 C7 C8 C9 150.91(12)
C7 C2 C3 C4 1.45(15)
C7 C8 C9 C10 -0.5(2)
C8 C9 C10 C11 -149.86(12)
C8 C9 C10 C15 29.08(18)
C9 C10 C11 C12 177.04(11)
C9 C10 C15 N1 7.26(15)
C9 C10 C15 C14 -175.58(10)
C10 C11 C12 C13 -0.30(18)
C11 C10 C15 N1 -173.77(9)
C11 C10 C15 C14 3.39(15)
C11 C12 C13 C14 1.25(18)
C12 C13 C14 C15 0.13(17)
C13 C14 C15 N1 174.64(9)
C13 C14 C15 C10 -2.52(16)
C15 N1 C2 C3 -115.47(10)
C15 N1 C2 C7 67.22(12)
C15 N1 C16 O17 -179.52(9)
C15 N1 C16 N18 2.83(14)
C15 C10 C11 C12 -1.97(16)
C16 N1 C2 C3 77.77(12)
C16 N1 C2 C7 -99.54(11)
C16 N1 C15 C10 97.36(11)
C16 N1 C15 C14 -79.89(13)
O26 N25 C19 C20 -160.53(12)
O26 N25 C19 C24 19.74(18)
O27 N25 C19 C20 20.14(18)
O27 N25 C19 C24 -159.60(12)
O29 N28 C23 C22 -179.10(9)
O29 N28 C23 C24 0.13(14)
O30 N28 C23 C22 -0.14(13)
O30 N28 C23 C24 179.09(9)
N25 C19 C20 C21 179.86(10)
N25 C19 C24 C23 179.31(10)
N28 C23 C24 C19 -178.36(9)
C19 C20 C21 C22 0.86(15)
C19 C20 C21 C31 -179.13(10)
C20 C19 C24 C23 -0.41(17)
C20 C21 C22 C23 -0.47(14)
C20 C21 C31 O32 -172.63(9)
C20 C21 C31 O33 7.65(13)
C21 C22 C23 N28 178.78(8)
C21 C22 C23 C24 -0.42(15)
C22 C21 C31 O32 7.38(14)
C22 C21 C31 O33 -172.34(9)
C22 C23 C24 C19 0.84(16)
C24 C19 C20 C21 -0.42(17)
C31 C21 C22 C23 179.52(9)

_cod_database_fobs_code 2021730
